data_4323191
loop_
_publ_author_name
'Syunsuke Uozumi'
'Hideki Furutachi'
'Masaaki Ohba'
'Hisashi \=Okawa'
'David E. Fenton'
'Kenji Shindo'
'Susumu Murata'
'David J. Kitko'

_publ_section_title
;
 Dinuclear Nickel(II) Complexes of an Unsymmetric "End-Off" Compartmental
 Ligand: Conversion of Urea into Cyanate at a Dinuclear Nickel Core
;
_journal_name_full 'Inorganic Chemistry'
_journal_page_first 6281
_journal_page_last 6287
_journal_paper_doi 10.1021/ic9807689
_journal_volume 37
_journal_year 1998
_chemical_formula_sum 'C30 H40 F6 N5 Ni2 O6 P'
_space_group_IT_number 14
_symmetry_cell_setting monoclinic
_symmetry_Int_Tables_number 14
_symmetry_space_group_name_Hall '-P 2ybc'
_symmetry_space_group_name_H-M 'P 1 21/c 1'
_audit_creation_date 'Wed Sep 30 15:47:50 1998'
_audit_creation_method 'from TEXRAY.INF file'
_cell_angle_alpha 90
_cell_angle_beta 103.4(4)
_cell_angle_gamma 90
_cell_formula_units_Z 4.00
_cell_length_a 13.51(9)
_cell_length_b 12.0(1)
_cell_length_c 22.77(7)
_cell_measurement_reflns_used 25
_cell_measurement_temperature 23.0
_cell_measurement_theta_max 30.01
_cell_measurement_theta_min 28.52
_cell_volume 3591(4)
_computing_cell_refinement 'MSC/AFC Diffractometer Control'
_computing_data_collection 'MSC/AFC Diffractometer Control'
_computing_data_reduction 'teXsan: PROCESS (MSC)'
_computing_publication_material 'teXsan: FINISH (MSC)'
_computing_structure_refinement 'teXsan: LS (MSC)'
_computing_structure_solution SHELXS86
_diffrn_ambient_temperature 23.0
_diffrn_measurement_device AFC7R
_diffrn_measurement_method 'omega/2-theta scans'
_diffrn_orient_matrix_UB_11 -0.03969
_diffrn_orient_matrix_UB_12 -0.07078
_diffrn_orient_matrix_UB_13 -0.00353
_diffrn_orient_matrix_UB_21 0.06476
_diffrn_orient_matrix_UB_22 -0.04348
_diffrn_orient_matrix_UB_23 0.00727
_diffrn_orient_matrix_UB_31 0.00399
_diffrn_orient_matrix_UB_32 0.00151
_diffrn_orient_matrix_UB_33 0.04405
_diffrn_radiation_monochromator graphite
_diffrn_radiation_source 'X-ray tube'
_diffrn_radiation_type MoKalpha
_diffrn_radiation_wavelength 0.7107
_diffrn_reflns_av_R_equivalents 5.60
_diffrn_reflns_limit_h_max 16
_diffrn_reflns_limit_h_min 0
_diffrn_reflns_limit_k_max 0
_diffrn_reflns_limit_k_min 0
_diffrn_reflns_limit_l_max 16
_diffrn_reflns_limit_l_min -10
_diffrn_reflns_number 6978
_diffrn_reflns_theta_max 25.0105
_diffrn_standards_decay_% -2.89
_diffrn_standards_interval_count 150
_diffrn_standards_number 3
_exptl_absorpt_coefficient_mu_cm 11.693
_exptl_absorpt_correction_T_max 1.000
_exptl_absorpt_correction_T_min 0.826
_exptl_absorpt_correction_type psi-scan
_exptl_crystal_colour green
_exptl_crystal_density_diffrn 1.530
_exptl_crystal_description prismatic
_exptl_crystal_F_000 1712.00
_exptl_crystal_size_max 0.200
_exptl_crystal_size_min 0.200
_refine_diff_density_max -0.74310
_refine_diff_density_min 0.68290
_refine_ls_extinction_coef 0.68437
_refine_ls_extinction_method Zachariasen_type_2_Gaussian_isotropic
_refine_ls_goodness_of_fit_obs 3.120
_refine_ls_matrix_type full
_refine_ls_number_parameters 452
_refine_ls_number_reflns 4589
_refine_ls_number_restraints 0
_refine_ls_R_factor_obs 0.0630
_refine_ls_shift/esd_max 0.0410
_refine_ls_structure_factor_coef F
_refine_ls_weighting_scheme unit
_refine_ls_wR_factor_obs 0.0680
_cod_data_source_file ic9807689_2.cif
_cod_data_source_block '[Ni2(L)(AcO)2(MeOH)]PF6'
_cod_depositor_comments
;
 Changing the _geom_angle_publ_flag to _geom_bond_publ_flag.

 Antanas Vaitkus,
 2017-01-27

 Changing the values of the _geom_bond_atom_site_label_1,
 _geom_bond_atom_site_label_2 data items to match those of the
 _atom_site_label data item.

 Antanas Vaitkus,
 2017-01-27
;
_cod_original_cell_volume 3599(35)
_cod_original_sg_symbol_H-M 'P 21/c '
_cod_original_formula_sum 'C30 H40 O6 N5 P F6 Ni2'
_cod_database_code 4323191

loop_
_symmetry_equiv_pos_as_xyz
'   +x,   +y,   +z'
'   -x,1/2+y,1/2-z'
'   -x,   -y,   -z'
'   +x,1/2-y,1/2+z'

loop_
_atom_site_aniso_label
_atom_site_aniso_U_11
_atom_site_aniso_U_22
_atom_site_aniso_U_33
_atom_site_aniso_U_12
_atom_site_aniso_U_13
_atom_site_aniso_U_23
Ni1 0.0615(6) 0.0513(5) 0.0528(5) 0.0040(5) 0.0282(5) -0.0023(4)
Ni2 0.0579(6) 0.0438(5) 0.0533(5) 0.0019(4) 0.0272(4) -0.0003(4)
P 0.085(2) 0.077(2) 0.079(2) 0.000(1) 0.038(1) 0.002(1)
F1 0.234(10) 0.38(2) 0.107(5) 0.11(1) 0.115(6) 0.076(8)
F2 0.228(8) 0.151(6) 0.111(5) 0.065(6) 0.097(5) 0.038(5)
F3 0.165(7) 0.091(5) 0.27(1) -0.023(5) 0.039(7) -0.053(6)
F4 0.181(8) 0.084(5) 0.237(9) -0.029(5) 0.003(7) 0.025(5)
F5 0.105(5) 0.137(6) 0.147(6) 0.032(4) 0.023(4) -0.006(5)
F6 0.093(4) 0.121(5) 0.162(6) 0.020(4) 0.036(4) 0.017(5)
O1 0.064(3) 0.050(3) 0.051(3) -0.001(2) 0.032(2) -0.004(2)
O2 0.077(4) 0.058(3) 0.061(3) 0.010(3) 0.025(3) -0.007(3)
O3 0.057(3) 0.060(3) 0.067(3) 0.002(3) 0.025(3) -0.004(3)
O4 0.067(3) 0.060(3) 0.069(3) -0.009(3) 0.038(3) -0.007(3)
O5 0.088(4) 0.047(3) 0.063(3) -0.001(3) 0.040(3) 0.004(2)
O6 0.081(4) 0.081(4) 0.078(4) 0.005(3) 0.016(3) 0.007(3)
N1 0.063(4) 0.063(4) 0.076(5) -0.001(3) 0.028(4) -0.022(3)
N2 0.082(5) 0.071(4) 0.050(4) 0.008(4) 0.031(3) -0.002(3)
N3 0.062(4) 0.049(3) 0.057(4) 0.006(3) 0.031(3) 0.004(3)
N4 0.062(4) 0.053(4) 0.062(4) 0.004(3) 0.028(3) 0.002(3)
N5 0.076(4) 0.048(4) 0.063(4) 0.005(3) 0.036(3) 0.013(3)
C1 0.067(6) 0.100(8) 0.128(9) -0.015(5) 0.049(6) -0.013(7)
C2 0.056(5) 0.072(6) 0.081(6) -0.001(4) 0.031(4) 0.005(5)
C3 0.066(5) 0.058(5) 0.084(6) -0.010(4) 0.026(4) -0.004(4)
C4 0.057(5) 0.053(4) 0.070(5) -0.003(4) 0.026(4) -0.003(4)
C5 0.052(4) 0.048(4) 0.048(4) 0.004(3) 0.020(3) 0.007(3)
C6 0.056(4) 0.049(4) 0.052(4) 0.007(3) 0.024(3) 0.007(3)
C7 0.057(5) 0.062(5) 0.059(5) 0.007(4) 0.024(4) 0.005(4)
C8 0.076(6) 0.058(5) 0.086(6) -0.008(4) 0.029(5) -0.021(4)
C9 0.132(9) 0.099(8) 0.15(1) -0.038(7) 0.095(9) -0.077(8)
C10 0.35(2) 0.12(1) 0.23(2) -0.09(1) 0.24(2) -0.10(1)
C11 0.144(10) 0.136(10) 0.073(6) 0.049(8) 0.063(7) 0.036(7)
C12 0.091(8) 0.25(2) 0.080(7) 0.064(10) 0.045(6) 0.004(9)
C13 0.063(5) 0.052(4) 0.053(4) 0.010(4) 0.024(4) 0.003(3)
C14 0.084(6) 0.048(4) 0.074(5) -0.003(4) 0.044(5) -0.012(4)
C15 0.062(5) 0.059(5) 0.060(5) -0.007(4) 0.027(4) -0.006(4)
C16 0.082(6) 0.065(5) 0.077(6) -0.013(5) 0.039(5) -0.021(5)
C17 0.097(8) 0.080(6) 0.078(6) -0.024(6) 0.036(6) -0.021(5)
C18 0.074(6) 0.084(6) 0.078(6) -0.011(5) 0.024(5) -0.001(5)
C19 0.070(6) 0.065(5) 0.066(5) -0.004(4) 0.028(4) -0.005(4)
C20 0.082(6) 0.061(5) 0.059(5) 0.004(4) 0.042(4) 0.004(4)
C21 0.066(5) 0.057(5) 0.059(5) -0.002(4) 0.029(4) 0.008(4)
C22 0.086(6) 0.076(6) 0.082(6) -0.008(5) 0.046(5) 0.014(5)
C23 0.087(7) 0.072(6) 0.099(7) -0.013(5) 0.037(6) 0.025(5)
C24 0.102(7) 0.047(5) 0.103(7) -0.002(5) 0.033(6) 0.018(5)
C25 0.089(6) 0.052(5) 0.084(6) 0.008(4) 0.040(5) 0.012(4)
C26 0.060(5) 0.044(4) 0.072(5) 0.002(4) 0.032(4) 0.003(4)
C27 0.078(6) 0.055(5) 0.099(7) 0.017(4) 0.023(5) -0.007(5)
C28 0.056(4) 0.051(4) 0.064(5) 0.002(4) 0.025(4) 0.009(4)
C29 0.093(7) 0.055(5) 0.104(7) -0.013(5) 0.051(6) 0.008(5)
C30 0.093(7) 0.095(7) 0.093(7) 0.020(6) 0.037(6) 0.002(6)

loop_
_atom_site_label
_atom_site_fract_x
_atom_site_fract_y
_atom_site_fract_z
_atom_site_U_iso_or_equiv
_atom_site_thermal_displace_type
_atom_site_calc_flag
_atom_site_calc_attached_atom
Ni1 -0.27194(7) -0.26710(8) 0.06473(4) 0.0527 Uij ? ?
Ni2 -0.29675(7) -0.34409(7) -0.08028(4) 0.0494 Uij ? ?
P -0.8266(2) -0.2030(2) -0.7081(1) 0.0772 Uij ? ?
F1 -0.8518(8) -0.207(1) -0.6471(3) 0.2289 Uij ? ?
F2 -0.8028(6) -0.1990(6) -0.7718(3) 0.1538 Uij ? ?
F3 -0.7884(6) -0.0809(6) -0.6976(5) 0.1763 Uij ? ?
F4 -0.8648(6) -0.3241(6) -0.7248(4) 0.1748 Uij ? ?
F5 -0.7182(5) -0.2485(6) -0.6787(3) 0.1307 Uij ? ?
F6 -0.9363(5) -0.1568(6) -0.7386(3) 0.1241 Uij ? ?
O1 -0.2020(4) -0.2922(4) -0.0029(2) 0.0518 Uij ? ?
O2 -0.3835(4) -0.1718(4) 0.0134(2) 0.0635 Uij ? ?
O3 -0.4227(4) -0.2574(4) -0.0774(2) 0.0599 Uij ? ?
O4 -0.3495(4) -0.4082(4) 0.0531(2) 0.0616 Uij ? ?
O5 -0.3285(4) -0.4798(4) -0.0336(2) 0.0625 Uij ? ?
O6 -0.1559(5) -0.3839(5) 0.1206(3) 0.0801 Uij ? ?
N1 -0.1841(5) -0.1351(5) 0.0909(3) 0.0654 Uij ? ?
N2 -0.3340(5) -0.2217(6) 0.1419(3) 0.0650 Uij ? ?
N3 -0.1751(5) -0.4266(5) -0.1069(3) 0.0534 Uij ? ?
N4 -0.3778(5) -0.4283(5) -0.1565(3) 0.0570 Uij ? ?
N5 -0.2453(5) -0.2130(5) -0.1274(3) 0.0590 Uij ? ?
C1 0.2041(7) -0.1693(9) -0.0033(5) 0.0940 Uij ? ?
C2 0.0968(6) -0.2026(7) -0.0017(4) 0.0673 Uij ? ?
C3 0.0401(6) -0.1405(7) 0.0294(4) 0.0679 Uij ? ?
C4 -0.0584(6) -0.1702(6) 0.0326(4) 0.0579 Uij ? ?
C5 -0.1058(5) -0.2646(6) 0.0008(3) 0.0479 Uij ? ?
C6 -0.0459(5) -0.3306(6) -0.0288(3) 0.0505 Uij ? ?
C7 0.0515(6) -0.2992(6) -0.0297(3) 0.0574 Uij ? ?
C8 -0.1040(7) -0.1059(7) 0.0740(4) 0.0717 Uij ? ?
C9 -0.2162(9) -0.0684(9) 0.1375(6) 0.1167 Uij ? ?
C10 -0.288(2) -0.115(1) 0.1574(8) 0.2038 Uij ? ?
C11 -0.3028(9) -0.294(1) 0.1933(4) 0.1114 Uij ? ?
C12 -0.4431(8) -0.216(1) 0.1271(5) 0.1359 Uij ? ?
C13 -0.0910(6) -0.4398(6) -0.0560(3) 0.0539 Uij ? ?
C14 -0.2240(7) -0.5342(6) -0.1333(4) 0.0644 Uij ? ?
C15 -0.3281(6) -0.5164(6) -0.1711(3) 0.0582 Uij ? ?
C16 -0.3718(7) -0.5873(7) -0.2178(4) 0.0713 Uij ? ?
C17 -0.4697(8) -0.5686(8) -0.2488(4) 0.0826 Uij ? ?
C18 -0.5228(7) -0.4789(8) -0.2336(4) 0.0776 Uij ? ?
C19 -0.4732(6) -0.4114(7) -0.1867(4) 0.0647 Uij ? ?
C20 -0.1471(6) -0.3620(6) -0.1567(3) 0.0630 Uij ? ?
C21 -0.1654(6) -0.2396(6) -0.1505(3) 0.0584 Uij ? ?
C22 -0.1086(7) -0.1596(8) -0.1715(4) 0.0770 Uij ? ?
C23 -0.1362(7) -0.0500(8) -0.1699(5) 0.0833 Uij ? ?
C24 -0.2185(8) -0.0226(7) -0.1472(5) 0.0826 Uij ? ?
C25 -0.2702(7) -0.1052(7) -0.1250(4) 0.0718 Uij ? ?
C26 -0.4384(6) -0.1893(6) -0.0374(4) 0.0562 Uij ? ?
C27 -0.5365(7) -0.1235(7) -0.0582(4) 0.0770 Uij ? ?
C28 -0.3529(6) -0.4857(6) 0.0157(4) 0.0552 Uij ? ?
C29 -0.3900(7) -0.5974(7) 0.0325(4) 0.0793 Uij ? ?
C30 -0.0597(8) -0.3694(9) 0.1584(5) 0.0911 Uij ? ?
H1 0.2330 -0.2213 -0.0268 0.1018 Uij ? ?
H2 0.2478 -0.1712 0.0369 0.1018 Uij ? ?
H3 0.2072 -0.0974 -0.0189 0.1018 Uij ? ?
H4 0.0715 -0.0756 0.0509 0.0799 Uij ? ?
H5 0.0906 -0.3454 -0.0513 0.1243 Uij ? ?
H6 -0.0695 -0.0371 0.0895 0.0983 Uij ? ?
H7 -0.1566 -0.0636 0.1735 0.1118 Uij ? ?
H8 -0.2268 0.0084 0.1249 0.1118 Uij ? ?
H9 -0.2837 -0.1029 0.1981 0.1724 Uij ? ?
H10 -0.3521 -0.0616 0.1381 0.0760 Uij ? ?
H11 -0.2278 -0.2964 0.2060 0.1145 Uij ? ?
H12 -0.3249 -0.3684 0.1858 0.1145 Uij ? ?
H13 -0.3252 -0.2676 0.2278 0.1145 Uij ? ?
H14 -0.4688 -0.1702 0.0924 0.1243 Uij ? ?
H15 -0.4705 -0.1881 0.1591 0.1243 Uij ? ?
H16 -0.4736 -0.2896 0.1170 0.1243 Uij ? ?
H17 -0.0381 -0.4821 -0.0679 0.0595 Uij ? ?
H18 -0.1129 -0.4819 -0.0257 0.0668 Uij ? ?
H19 -0.1815 -0.5682 -0.1564 0.0668 Uij ? ?
H20 -0.2273 -0.5840 -0.1009 0.0712 Uij ? ?
H21 -0.3349 -0.6494 -0.2294 0.0821 Uij ? ?
H22 -0.5017 -0.6187 -0.2811 0.0943 Uij ? ?
H23 -0.5929 -0.4640 -0.2554 0.0904 Uij ? ?
H24 -0.5105 -0.3494 -0.1751 0.0760 Uij ? ?
H25 -0.1859 -0.3883 -0.1947 0.0716 Uij ? ?
H26 -0.0763 -0.3737 -0.1560 0.1243 Uij ? ?
H27 -0.0492 -0.1796 -0.1876 0.0869 Uij ? ?
H28 -0.0970 0.0077 -0.1840 0.0962 Uij ? ?
H29 -0.2371 0.0553 -0.1465 0.0904 Uij ? ?
H30 -0.3293 -0.0852 -0.1096 0.0839 Uij ? ?
H31 -0.5943 -0.1740 -0.0685 0.0853 Uij ? ?
H32 -0.5484 -0.0740 -0.0287 0.0853 Uij ? ?
H33 -0.5358 -0.0822 -0.0940 0.0853 Uij ? ?
H34 -0.3374 -0.6524 0.0350 0.1018 Uij ? ?
H35 -0.4069 -0.5937 0.0707 0.0839 Uij ? ?
H36 -0.4482 -0.6213 0.0034 0.0839 Uij ? ?
H37 -0.0128 -0.3375 0.1383 0.1243 Uij ? ?
H38 -0.0316 -0.4387 0.1762 0.0983 Uij ? ?
H39 -0.0631 -0.3205 0.1920 0.0983 Uij ? ?

loop_
_atom_type_symbol
_atom_type_oxidation_number
_atom_type_number_in_cell
_atom_type_scat_dispersion_real
_atom_type_scat_dispersion_imag
_atom_type_scat_source
C 0 120 0.003 0.002 'International Tables'
H 0 160 0.000 0.000 'International Tables'
O 0 24 0.011 0.006 'International Tables'
N 0 20 0.006 0.003 'International Tables'
Ni 0 8 0.339 1.112 'International Tables'
P 0 4 0.102 0.094 'International Tables'
F 0 24 0.017 0.010 'International Tables'

loop_
_geom_bond_atom_site_label_1
_geom_bond_atom_site_label_2
_geom_bond_distance
_geom_bond_site_symmetry_1
_geom_bond_site_symmetry_2
_geom_bond_publ_flag
Ni1 Ni2 3.371(6) ? ? yes
Ni1 O1 2.007(6) ? ? yes
Ni1 O2 2.034(10) ? ? yes
Ni1 O3 3.405(7) ? ? yes
Ni1 O4 1.98(1) ? ? yes
Ni1 O5 3.37(2) ? ? yes
Ni1 O6 2.26(1) ? ? yes
Ni1 N1 1.99(1) ? ? yes
Ni1 N2 2.184(7) ? ? yes
Ni1 C4 3.35(2) ? ? yes
Ni1 C5 2.94(1) ? ? yes
Ni1 C8 2.95(2) ? ? yes
Ni1 C9 2.91(2) ? ? yes
Ni1 C10 2.84(2) ? ? yes
Ni1 C11 3.068(9) ? ? yes
Ni1 C12 3.04(2) ? ? yes
Ni1 C26 2.99(1) ? ? yes
Ni1 C28 2.97(2) ? ? yes
Ni1 C30 3.38(2) ? ? yes
Ni2 O1 2.023(7) ? ? yes
Ni2 O2 3.37(1) ? ? yes
Ni2 O3 2.01(1) ? ? yes
Ni2 O4 3.366(7) ? ? yes
Ni2 O5 2.05(1) ? ? yes
Ni2 N3 2.13(1) ? ? yes
Ni2 N4 2.089(9) ? ? yes
Ni2 N5 2.11(1) ? ? yes
Ni2 C5 2.96(1) ? ? yes
Ni2 C6 3.32(2) ? ? yes
Ni2 C13 2.94(2) ? ? yes
Ni2 C14 2.86(1) ? ? yes
Ni2 C15 2.89(1) ? ? yes
Ni2 C19 3.09(1) ? ? yes
Ni2 C20 2.96(1) ? ? yes
Ni2 C21 2.93(1) ? ? yes
Ni2 C25 3.10(2) ? ? yes
Ni2 C26 2.99(1) ? ? yes
Ni2 C28 3.00(1) ? ? yes
P F1 1.506(7) ? ? yes
P F2 1.557(6) ? ? yes
P F3 1.56(1) ? ? yes
P F4 1.56(1) ? ? yes
P F5 1.56(1) ? ? yes
P F6 1.58(1) ? ? yes
F1 F2 3.064(9) ? ? yes
F1 F3 2.19(2) ? ? yes
F1 F4 2.23(2) ? ? yes
F1 F5 2.15(1) ? ? yes
F1 F6 2.22(1) ? ? yes
F1 O6 3.93(3) ? ? yes
F1 C1 3.52(2) ? ? yes
F1 C2 3.70(1) ? ? yes
F1 C7 3.24(1) ? ? yes
F1 C22 3.74(3) ? ? yes
F1 C29 3.91(2) ? ? yes
F2 F3 2.18(1) ? ? yes
F2 F4 2.13(1) ? ? yes
F2 F5 2.24(1) ? ? yes
F2 F6 2.17(1) ? ? yes
F2 C14 3.93(2) ? ? yes
F2 C16 3.53(2) ? ? yes
F2 C23 3.30(2) ? ? yes
F2 C24 3.29(2) ? ? yes
F3 F4 3.12(2) ? ? yes
F3 F5 2.23(2) ? ? yes
F3 F6 2.20(2) ? ? yes
F3 O4 3.97(2) ? ? yes
F3 O6 3.14(2) ? ? yes
F3 C11 3.65(2) ? ? yes
F3 C18 3.93(3) ? ? yes
F3 C23 3.35(2) ? ? yes
F3 C24 3.77(2) ? ? yes
F3 C29 3.97(2) ? ? yes
F3 C30 3.51(2) ? ? yes
F4 F5 2.21(1) ? ? yes
F4 F6 2.22(1) ? ? yes
F4 C9 3.57(2) ? ? yes
F4 C16 3.87(2) ? ? yes
F4 C22 3.77(2) ? ? yes
F4 C30 3.33(2) ? ? yes
F5 F6 3.15(2) ? ? yes
F5 C16 3.50(2) ? ? yes
F5 C17 3.99(2) ? ? yes
F5 C19 3.87(2) ? ? yes
F5 C27 3.58(2) ? ? yes
F5 C29 3.78(2) ? ? yes
F6 C20 3.75(2) ? ? yes
F6 C22 3.78(2) ? ? yes
F6 C23 3.53(2) ? ? yes
F6 C30 3.61(2) ? ? yes
F6 C30 3.91(2) ? ? yes
O1 O2 2.94(2) ? ? yes
O1 O3 3.10(2) ? ? yes
O1 O4 2.95(1) ? ? yes
O1 O5 2.82(1) ? ? yes
O1 O6 2.95(1) ? ? yes
O1 N1 2.82(1) ? ? yes
O1 N3 2.96(1) ? ? yes
O1 N5 2.920(10) ? ? yes
O1 C3 3.67(2) ? ? yes
O1 C4 2.42(1) ? ? yes
O1 C5 1.32(1) ? ? yes
O1 C6 2.36(2) ? ? yes
O1 C7 3.61(2) ? ? yes
O1 C8 2.96(2) ? ? yes
O1 C13 2.77(1) ? ? yes
O1 C20 3.837(10) ? ? yes
O1 C21 3.566(9) ? ? yes
O1 C25 3.53(2) ? ? yes
O1 C26 3.35(2) ? ? yes
O1 C28 3.19(2) ? ? yes
O1 C30 3.85(1) ? ? yes
O2 O3 2.262(10) ? ? yes
O2 O4 2.99(2) ? ? yes
O2 O5 3.97(2) ? ? yes
O2 N1 2.89(2) ? ? yes
O2 N2 2.910(9) ? ? yes
O2 C5 3.99(3) ? ? yes
O2 C8 3.79(2) ? ? yes
O2 C9 3.42(2) ? ? yes
O2 C10 3.31(2) ? ? yes
O2 C12 2.93(1) ? ? yes
O2 C25 3.89(1) ? ? yes
O2 C26 1.239(9) ? ? yes
O2 C27 2.39(1) ? ? yes
O2 C27 3.92(2) ? ? yes
O2 C28 3.80(2) ? ? yes
O3 O4 3.43(1) ? ? yes
O3 O5 3.03(2) ? ? yes
O3 N4 2.89(1) ? ? yes
O3 N5 2.93(2) ? ? yes
O3 C19 3.05(1) ? ? yes
O3 C25 3.13(2) ? ? yes
O3 C26 1.281(10) ? ? yes
O3 C27 2.34(1) ? ? yes
O3 C28 3.46(2) ? ? yes
O3 C29 3.42(2) ? ? yes
O4 O5 2.233(9) ? ? yes
O4 O6 2.73(2) ? ? yes
O4 N1 3.95(2) ? ? yes
O4 N2 3.00(2) ? ? yes
O4 C11 3.39(1) ? ? yes
O4 C12 3.28(2) ? ? yes
O4 C26 3.39(2) ? ? yes
O4 C28 1.26(1) ? ? yes
O4 C29 2.36(2) ? ? yes
O4 C29 3.61(2) ? ? yes
O5 O6 3.91(1) ? ? yes
O5 N3 3.02(1) ? ? yes
O5 N4 2.793(9) ? ? yes
O5 C5 3.91(2) ? ? yes
O5 C13 3.40(2) ? ? yes
O5 C14 3.01(1) ? ? yes
O5 C15 3.164(9) ? ? yes
O5 C19 3.67(1) ? ? yes
O5 C26 3.79(2) ? ? yes
O5 C28 1.243(8) ? ? yes
O5 C29 2.35(1) ? ? yes
O5 C29 3.92(3) ? ? yes
O6 N1 3.07(2) ? ? yes
O6 N2 3.22(2) ? ? yes
O6 C4 3.69(2) ? ? yes
O6 C5 3.29(1) ? ? yes
O6 C8 3.63(2) ? ? yes
O6 C9 3.92(2) ? ? yes
O6 C10 3.88(2) ? ? yes
O6 C11 3.06(2) ? ? yes
O6 C28 3.37(2) ? ? yes
O6 C30 1.39(1) ? ? yes
N1 N2 2.76(1) ? ? yes
N1 C3 3.62(2) ? ? yes
N1 C4 2.42(1) ? ? yes
N1 C5 2.96(1) ? ? yes
N1 C8 1.28(1) ? ? yes
N1 C9 1.47(1) ? ? yes
N1 C10 2.31(1) ? ? yes
N1 C11 3.66(2) ? ? yes
N1 C12 3.90(3) ? ? yes
N1 C30 3.45(2) ? ? yes
N2 C9 2.45(2) ? ? yes
N2 C10 1.43(2) ? ? yes
N2 C11 1.44(1) ? ? yes
N2 C12 1.44(2) ? ? yes
N3 N4 2.71(2) ? ? yes
N3 N5 2.74(2) ? ? yes
N3 C5 3.10(2) ? ? yes
N3 C6 2.47(1) ? ? yes
N3 C7 3.51(2) ? ? yes
N3 C13 1.43(1) ? ? yes
N3 C14 1.51(1) ? ? yes
N3 C15 2.49(1) ? ? yes
N3 C16 3.75(2) ? ? yes
N3 C20 1.492(10) ? ? yes
N3 C21 2.47(2) ? ? yes
N3 C22 3.73(2) ? ? yes
N4 N5 3.13(2) ? ? yes
N4 C14 2.39(2) ? ? yes
N4 C15 1.34(1) ? ? yes
N4 C16 2.38(1) ? ? yes
N4 C17 2.76(2) ? ? yes
N4 C18 2.39(1) ? ? yes
N4 C19 1.33(1) ? ? yes
N4 C20 3.22(2) ? ? yes
N4 C21 3.64(2) ? ? yes
N4 C28 3.92(1) ? ? yes
N5 C4 3.96(1) ? ? yes
N5 C5 3.15(1) ? ? yes
N5 C6 3.39(2) ? ? yes
N5 C11 3.98(1) ? ? yes
N5 C13 3.59(2) ? ? yes
N5 C14 3.88(2) ? ? yes
N5 C15 3.88(2) ? ? yes
N5 C19 3.88(2) ? ? yes
N5 C20 2.41(1) ? ? yes
N5 C21 1.34(1) ? ? yes
N5 C22 2.38(1) ? ? yes
N5 C23 2.76(1) ? ? yes
N5 C24 2.38(2) ? ? yes
N5 C25 1.34(1) ? ? yes
N5 C26 3.68(2) ? ? yes
C1 C2 1.51(1) ? ? yes
C1 C3 2.52(2) ? ? yes
C1 C4 3.82(3) ? ? yes
C1 C6 3.82(2) ? ? yes
C1 C7 2.54(2) ? ? yes
C1 C8 3.79(2) ? ? yes
C1 C29 3.92(2) ? ? yes
C2 C3 1.38(1) ? ? yes
C2 C4 2.43(2) ? ? yes
C2 C5 2.85(2) ? ? yes
C2 C6 2.43(2) ? ? yes
C2 C7 1.40(1) ? ? yes
C2 C8 3.72(2) ? ? yes
C2 C13 3.83(2) ? ? yes
C3 C3 3.70(3) ? ? yes
C3 C4 1.40(1) ? ? yes
C3 C5 2.44(2) ? ? yes
C3 C6 2.76(2) ? ? yes
C3 C7 2.36(2) ? ? yes
C3 C8 2.43(2) ? ? yes
C3 C23 3.91(2) ? ? yes
C3 C24 3.72(2) ? ? yes
C4 C5 1.42(1) ? ? yes
C4 C6 2.41(2) ? ? yes
C4 C7 2.76(1) ? ? yes
C4 C8 1.46(1) ? ? yes
C4 C9 3.76(2) ? ? yes
C4 C13 3.79(2) ? ? yes
C4 C30 3.74(2) ? ? yes
C5 C6 1.41(1) ? ? yes
C5 C7 2.42(2) ? ? yes
C5 C8 2.53(2) ? ? yes
C5 C13 2.50(2) ? ? yes
C5 C20 3.69(1) ? ? yes
C5 C21 3.37(1) ? ? yes
C5 C25 3.73(2) ? ? yes
C5 C30 3.72(1) ? ? yes
C6 C7 1.37(1) ? ? yes
C6 C8 3.77(2) ? ? yes
C6 C13 1.52(1) ? ? yes
C6 C13 3.62(2) ? ? yes
C6 C14 3.85(2) ? ? yes
C6 C20 2.94(1) ? ? yes
C6 C21 3.07(1) ? ? yes
C6 C22 3.77(2) ? ? yes
C7 C13 2.53(2) ? ? yes
C7 C13 3.67(2) ? ? yes
C7 C20 3.54(2) ? ? yes
C7 C21 3.60(2) ? ? yes
C7 C22 3.83(2) ? ? yes
C8 C9 2.37(1) ? ? yes
C8 C10 3.47(2) ? ? yes
C8 C23 3.94(2) ? ? yes
C8 C30 3.68(2) ? ? yes
C9 C10 1.30(2) ? ? yes
C9 C11 3.33(2) ? ? yes
C9 C12 3.50(3) ? ? yes
C10 C11 2.33(2) ? ? yes
C10 C12 2.37(2) ? ? yes
C11 C12 2.33(2) ? ? yes
C11 C17 3.94(2) ? ? yes
C11 C18 3.85(2) ? ? yes
C11 C21 3.64(1) ? ? yes
C11 C22 3.60(2) ? ? yes
C11 C23 3.88(2) ? ? yes
C11 C30 3.66(2) ? ? yes
C12 C26 3.77(1) ? ? yes
C13 C13 3.43(2) ? ? yes
C13 C14 2.48(1) ? ? yes
C13 C15 3.75(2) ? ? yes
C13 C20 2.43(1) ? ? yes
C13 C21 3.23(2) ? ? yes
C14 C15 1.49(1) ? ? yes
C14 C16 2.51(2) ? ? yes
C14 C17 3.75(2) ? ? yes
C14 C19 3.62(2) ? ? yes
C14 C20 2.43(2) ? ? yes
C14 C21 3.67(2) ? ? yes
C15 C16 1.38(1) ? ? yes
C15 C17 2.37(2) ? ? yes
C15 C18 2.72(2) ? ? yes
C15 C19 2.29(2) ? ? yes
C15 C20 3.03(2) ? ? yes
C15 C21 3.96(2) ? ? yes
C16 C17 1.37(1) ? ? yes
C16 C18 2.38(2) ? ? yes
C16 C19 2.70(2) ? ? yes
C17 C18 1.38(1) ? ? yes
C17 C19 2.37(2) ? ? yes
C18 C19 1.39(1) ? ? yes
C18 C24 3.93(2) ? ? yes
C20 C21 1.50(1) ? ? yes
C20 C22 2.53(2) ? ? yes
C20 C23 3.77(2) ? ? yes
C20 C25 3.66(2) ? ? yes
C21 C22 1.38(1) ? ? yes
C21 C23 2.37(2) ? ? yes
C21 C24 2.71(2) ? ? yes
C21 C25 2.31(1) ? ? yes
C22 C23 1.37(1) ? ? yes
C22 C24 2.37(2) ? ? yes
C22 C25 2.72(2) ? ? yes
C23 C24 1.37(1) ? ? yes
C23 C25 2.37(2) ? ? yes
C24 C25 1.38(1) ? ? yes
C25 C26 3.50(2) ? ? yes
C26 C27 1.52(1) ? ? yes
C26 C28 3.86(2) ? ? yes
C26 C29 3.48(2) ? ? yes
C27 C27 3.95(2) ? ? yes
C27 C29 3.59(2) ? ? yes
C28 C28 3.89(3) ? ? yes
C28 C29 1.51(1) ? ? yes
C28 C29 3.54(2) ? ? yes
C29 C29 3.80(3) ? ? yes
